data_1537244
loop_
_publ_author_name
'Ruck, M.'
'Poudeu Poudeu, P.F.'
'Soehnel, T.'

_publ_section_title
;
 Synthese, Kristallstruktur und elektronische Bandstruktur der isotypen
 Sulfidchloride Cu Bi S Cl2 und Ag Bi S Cl2
;
_journal_name_full 'Zeitschrift fuer Anorganische und Allgemeine Chemie'
_journal_page_first 63
_journal_page_last 67
_journal_volume 630
_journal_year 2004
_chemical_formula_sum 'Bi Cl2 Cu S'
_chemical_name_systematic 'Cu Bi S Cl2'
_space_group_IT_number 63
_symmetry_space_group_name_Hall '-C 2c 2'
_symmetry_space_group_name_H-M 'C m c m'
_cell_angle_alpha 90
_cell_angle_beta 90
_cell_angle_gamma 90
_cell_formula_units_Z 4
_cell_length_a 3.969
_cell_length_b 12.786
_cell_length_c 8.597
_cell_volume 436.277
_citation_journal_id_ASTM ZAACAB
_cod_data_source_file Ruck_ZAACAB_2004_1131.cif
_cod_data_source_block Bi1Cl2Cu1S1
_cod_original_cell_volume 436.2774
_cod_original_formula_sum 'Bi1 Cl2 Cu1 S1'
_cod_database_code 1537244

loop_
_symmetry_equiv_pos_as_xyz
x,y,z
-x,-y,z+1/2
x,-y,-z
-x,y,-z+1/2
-x,-y,-z
x,y,-z-1/2
-x,y,z
x,-y,z-1/2
x+1/2,y+1/2,z
-x+1/2,-y+1/2,z+1/2
x+1/2,-y+1/2,-z
-x+1/2,y+1/2,-z+1/2
-x+1/2,-y+1/2,-z
x+1/2,y+1/2,-z-1/2
-x+1/2,y+1/2,z
x+1/2,-y+1/2,z-1/2

loop_
_atom_site_label
_atom_site_type_symbol
_atom_site_fract_x
_atom_site_fract_y
_atom_site_fract_z
_atom_site_occupancy
_atom_site_U_iso_or_equiv
Bi1 Bi+3 0 0.2997 0.25 1 0.0
Cl1 Cl-1 0 0.35239 0.56175 1 0.0
Cu1 Cu+1 0.5 0.5 0.5 1 0.0
S1 S-2 0.5 0.43727 0.25 1 0.0
